data_4307059
loop_
_publ_author_name
'Krzysztof Lyczko'
'Wojciech Starosta'
'Ingmar Persson'

_publ_contact_author_address
;Institute of Nuclear Chemistry and Technology
03-195 Warsaw, Dorodna 16
Poland
;
_publ_contact_author_email kml@ichtj.waw.pl
_publ_contact_author_name 'Lyczko K.'
_publ_section_title
;
Influence of pH and Counteranion on the Structure of Tropolonato-Lead(II)
Complexes: Structural and Infrared Characterization of Formed Lead
Compounds
;
_journal_name_full 'Inorganic Chemistry'
_journal_page_first 4402
_journal_page_last 4410
_journal_paper_doi 10.1021/ic061561f
_journal_volume 46
_journal_year 2007
_chemical_formula_sum 'C8 H7 F3 O6 Pb S'
_chemical_formula_weight 495.39
_chemical_name_systematic
; 
catena-(Aqua-(\m~2~-trifluoromethanesulfonato-O,O')
(\m~3~-tropolonato-O,O,O',O')-lead(II)) 
;
_space_group_IT_number 2
_symmetry_cell_setting triclinic
_symmetry_space_group_name_Hall '-P 1'
_symmetry_space_group_name_H-M 'P -1'
_atom_sites_solution_hydrogens geom
_atom_sites_solution_primary direct
_atom_sites_solution_secondary difmap
_audit_creation_method SHELXL-97
_cell_angle_alpha 84.92(3)
_cell_angle_beta 77.81(3)
_cell_angle_gamma 87.29(3)
_cell_formula_units_Z 2
_cell_length_a 7.6850(15)
_cell_length_b 8.2317(16)
_cell_length_c 9.959(2)
_cell_measurement_reflns_used 25
_cell_measurement_temperature 293(2)
_cell_measurement_theta_max 15
_cell_measurement_theta_min 6
_cell_volume 613.1(2)
_computing_structure_refinement 'SHELXL-97 (Sheldrick, 1997)'
_computing_structure_solution 'SHELXS-97 (Sheldrick, 1990)'
_diffrn_ambient_temperature 293(2)
_diffrn_measured_fraction_theta_full 0.992
_diffrn_measured_fraction_theta_max 0.992
_diffrn_measurement_device_type 'KUMA KM-4 four circles diffractometer'
_diffrn_measurement_method 'profile data from \w/2\q scan'
_diffrn_radiation_monochromator graphite
_diffrn_radiation_source 'fine-focus sealed tube'
_diffrn_radiation_type MoK\a
_diffrn_radiation_wavelength 0.71073
_diffrn_reflns_av_R_equivalents 0.0259
_diffrn_reflns_av_sigmaI/netI 0.0316
_diffrn_reflns_limit_h_max 0
_diffrn_reflns_limit_h_min -10
_diffrn_reflns_limit_k_max 11
_diffrn_reflns_limit_k_min -11
_diffrn_reflns_limit_l_max 13
_diffrn_reflns_limit_l_min -14
_diffrn_reflns_number 3839
_diffrn_reflns_theta_full 30.13
_diffrn_reflns_theta_max 30.13
_diffrn_reflns_theta_min 2.10
_diffrn_standards_decay_% 0.30
_diffrn_standards_interval_count 200
_diffrn_standards_number 3
_exptl_absorpt_coefficient_mu 13.987
_exptl_absorpt_correction_T_max 0.26427
_exptl_absorpt_correction_T_min 0.14123
_exptl_absorpt_correction_type analytical
_exptl_crystal_colour brown
_exptl_crystal_density_diffrn 2.683
_exptl_crystal_density_method 'not measured'
_exptl_crystal_description 'rectangular rods'
_exptl_crystal_F_000 456
_exptl_crystal_size_max 0.40
_exptl_crystal_size_mid 0.12
_exptl_crystal_size_min 0.09
_refine_diff_density_max 3.894
_refine_diff_density_min -3.607
_refine_diff_density_rms 0.292
_refine_ls_extinction_coef 0.042(2)
_refine_ls_extinction_expression Fc^*^=kFc[1+0.001xFc^2^\l^3^/sin(2\q)]^-1/4^
_refine_ls_extinction_method SHELXL
_refine_ls_goodness_of_fit_ref 1.065
_refine_ls_hydrogen_treatment mixed
_refine_ls_matrix_type full
_refine_ls_number_parameters 179
_refine_ls_number_reflns 3579
_refine_ls_number_restraints 2
_refine_ls_restrained_S_all 1.064
_refine_ls_R_factor_all 0.0550
_refine_ls_R_factor_gt 0.0403
_refine_ls_shift/su_max 0.002
_refine_ls_shift/su_mean 0.000
_refine_ls_structure_factor_coef Fsqd
_refine_ls_weighting_details 'calc w=1/[\s^2^(Fo^2^)+(0.0854P)^2^+0.0000P] where P=(Fo^2^+2Fc^2^)/3'
_refine_ls_weighting_scheme calc
_refine_ls_wR_factor_gt 0.1046
_refine_ls_wR_factor_ref 0.1105
_reflns_number_gt 2949
_reflns_number_total 3579
_reflns_threshold_expression >2sigma(I)
_cod_data_source_file ic061561f-file002_2.cif
_cod_data_source_block Pbtrop1
_cod_database_code 4307059

loop_
_symmetry_equiv_pos_as_xyz
'x, y, z'
'-x, -y, -z'

loop_
_atom_site_label
_atom_site_type_symbol
_atom_site_fract_x
_atom_site_fract_y
_atom_site_fract_z
_atom_site_U_iso_or_equiv
_atom_site_adp_type
_atom_site_occupancy
_atom_site_symmetry_multiplicity
_atom_site_calc_flag
_atom_site_refinement_flags
_atom_site_disorder_assembly
_atom_site_disorder_group
Pb1 Pb 0.27125(3) 0.41439(3) 0.46490(2) 0.03195(12) Uani 1 1 d . . .
O2 O 0.3730(6) 0.4891(6) 0.6504(5) 0.0356(9) Uani 1 1 d . . .
O1 O 0.0595(6) 0.5747(7) 0.6036(5) 0.0377(10) Uani 1 1 d . . .
C1 C 0.0953(8) 0.6184(8) 0.7154(6) 0.0288(10) Uani 1 1 d . . .
C2 C 0.2669(8) 0.5618(7) 0.7448(6) 0.0290(10) Uani 1 1 d . . .
C7 C -0.0266(10) 0.7218(11) 0.7969(8) 0.0472(17) Uani 1 1 d . . .
H7 H -0.1221 0.7608 0.7583 0.057 Uiso 1 1 calc R . .
C3 C 0.3234(11) 0.5788(10) 0.8672(8) 0.0450(16) Uani 1 1 d . . .
H3 H 0.4351 0.5318 0.8703 0.054 Uiso 1 1 calc R . .
C4 C 0.2427(14) 0.6529(12) 0.9839(8) 0.056(2) Uani 1 1 d . . .
H4 H 0.3031 0.6398 1.0559 0.067 Uiso 1 1 calc R . .
C5 C 0.0837(15) 0.7448(13) 1.0103(9) 0.062(2) Uani 1 1 d . . .
H5 H 0.0530 0.7889 1.0952 0.074 Uiso 1 1 calc R . .
S1 S 0.6522(2) 0.14266(19) 0.61977(16) 0.0324(3) Uani 1 1 d . . .
O3 O 0.5319(8) 0.1946(7) 0.5300(5) 0.0465(12) Uani 1 1 d . . .
O4 O 0.7329(8) 0.2739(7) 0.6682(7) 0.0500(13) Uani 1 1 d . . .
O5 O 0.7725(8) 0.0115(8) 0.5765(7) 0.0548(15) Uani 1 1 d . . .
F1 F 0.4036(9) 0.1660(9) 0.8404(7) 0.080(2) Uani 1 1 d . . .
F2 F 0.6021(10) -0.0106(12) 0.8614(7) 0.102(3) Uani 1 1 d . . .
C8 C 0.5083(11) 0.0575(10) 0.7745(8) 0.0456(16) Uani 1 1 d . . .
F3 F 0.4066(14) -0.0541(11) 0.7475(10) 0.117(3) Uani 1 1 d . . .
C6 C -0.0271(12) 0.7748(14) 0.9254(10) 0.063(3) Uani 1 1 d . . .
H6 H -0.1230 0.8442 0.9578 0.076 Uiso 1 1 calc R . .
O6 O 0.1107(7) 0.2032(7) 0.6292(6) 0.0446(12) Uani 1 1 d D . .
H61 H 0.005(6) 0.231(14) 0.621(13) 0.067 Uiso 1 1 d D . .
H62 H 0.146(15) 0.132(12) 0.687(10) 0.067 Uiso 1 1 d D . .

loop_
_atom_site_aniso_label
_atom_site_aniso_U_11
_atom_site_aniso_U_22
_atom_site_aniso_U_33
_atom_site_aniso_U_23
_atom_site_aniso_U_13
_atom_site_aniso_U_12
Pb1 0.02195(15) 0.04244(17) 0.03299(16) -0.01176(9) -0.00683(8) 0.00467(8)
O2 0.026(2) 0.043(2) 0.043(2) -0.0181(19) -0.0141(18) 0.0073(17)
O1 0.0200(19) 0.055(3) 0.041(2) -0.018(2) -0.0093(17) 0.0119(18)
C1 0.023(2) 0.035(3) 0.030(2) -0.008(2) -0.0049(19) 0.001(2)
C2 0.029(3) 0.026(2) 0.035(3) -0.0021(19) -0.012(2) -0.001(2)
C7 0.033(3) 0.063(5) 0.049(4) -0.029(3) -0.009(3) 0.018(3)
C3 0.048(4) 0.046(4) 0.048(4) -0.013(3) -0.025(3) 0.008(3)
C4 0.073(6) 0.066(5) 0.040(4) -0.016(4) -0.032(4) 0.013(4)
C5 0.075(6) 0.074(6) 0.035(3) -0.023(4) 0.000(4) 0.002(5)
S1 0.0279(6) 0.0352(7) 0.0326(6) -0.0075(5) -0.0021(5) 0.0055(5)
O3 0.055(3) 0.047(3) 0.042(3) -0.011(2) -0.020(2) 0.017(2)
O4 0.037(3) 0.053(3) 0.060(3) -0.013(3) -0.005(2) -0.008(2)
O5 0.045(3) 0.061(3) 0.059(3) -0.026(3) -0.011(3) 0.029(3)
F1 0.063(4) 0.096(5) 0.061(3) -0.003(3) 0.024(3) 0.022(3)
F2 0.087(5) 0.142(7) 0.057(3) 0.035(4) -0.001(3) 0.053(5)
C8 0.045(4) 0.045(4) 0.043(4) 0.002(3) -0.003(3) -0.002(3)
F3 0.146(8) 0.102(6) 0.092(5) -0.007(4) 0.017(5) -0.082(6)
C6 0.041(4) 0.096(7) 0.054(5) -0.040(5) -0.002(4) 0.013(4)
O6 0.034(3) 0.050(3) 0.050(3) -0.003(2) -0.009(2) 0.004(2)

loop_
_atom_type_symbol
_atom_type_description
_atom_type_scat_dispersion_real
_atom_type_scat_dispersion_imag
_atom_type_scat_source
C C 0.0033 0.0016 'International Tables Vol C Tables 4.2.6.8 and 6.1.1.4'
H H 0.0000 0.0000 'International Tables Vol C Tables 4.2.6.8 and 6.1.1.4'
O O 0.0106 0.0060 'International Tables Vol C Tables 4.2.6.8 and 6.1.1.4'
Pb Pb -3.3944 10.1111 'International Tables Vol C Tables 4.2.6.8 and 6.1.1.4'
S S 0.1246 0.1234 'International Tables Vol C Tables 4.2.6.8 and 6.1.1.4'
F F 0.0171 0.0103 'International Tables Vol C Tables 4.2.6.8 and 6.1.1.4'

loop_
_geom_angle_atom_site_label_1
_geom_angle_atom_site_label_2
_geom_angle_atom_site_label_3
_geom_angle
_geom_angle_site_symmetry_1
_geom_angle_site_symmetry_3
_geom_angle_publ_flag
O2 Pb1 O1 68.37(16) . . ?
O2 Pb1 O6 85.11(19) . . ?
O1 Pb1 O6 79.12(19) . . ?
C2 O2 Pb1 119.7(4) . . ?
C1 O1 Pb1 118.3(4) . . ?
O1 C1 C7 119.2(6) . . ?
O1 C1 C2 116.2(5) . . ?
C7 C1 C2 124.5(6) . . ?
O2 C2 C3 117.8(6) . . ?
O2 C2 C1 116.6(5) . . ?
C3 C2 C1 125.5(6) . . ?
C6 C7 C1 130.5(8) . . ?
C6 C7 H7 114.8 . . ?
C1 C7 H7 114.8 . . ?
C4 C3 C2 131.2(8) . . ?
C4 C3 H3 114.4 . . ?
C2 C3 H3 114.4 . . ?
C3 C4 C5 129.7(8) . . ?
C3 C4 H4 115.2 . . ?
C5 C4 H4 115.2 . . ?
C6 C5 C4 125.9(8) . . ?
C6 C5 H5 117.1 . . ?
C4 C5 H5 117.1 . . ?
O5 S1 O4 114.1(4) . . ?
O5 S1 O3 115.6(4) . . ?
O4 S1 O3 114.4(4) . . ?
O5 S1 C8 104.0(4) . . ?
O4 S1 C8 102.7(4) . . ?
O3 S1 C8 103.9(4) . . ?
F1 C8 F2 106.1(8) . . ?
F1 C8 F3 107.1(8) . . ?
F2 C8 F3 108.0(9) . . ?
F1 C8 S1 113.2(6) . . ?
F2 C8 S1 110.7(6) . . ?
F3 C8 S1 111.5(7) . . ?
C5 C6 C7 131.7(9) . . ?
C5 C6 H6 114.1 . . ?
C7 C6 H6 114.1 . . ?
Pb1 O6 H61 99(8) . . ?
Pb1 O6 H62 132(8) . . ?
H61 O6 H62 129(10) . . ?

loop_
_geom_bond_atom_site_label_1
_geom_bond_atom_site_label_2
_geom_bond_distance
_geom_bond_site_symmetry_2
_geom_bond_publ_flag
Pb1 O2 2.293(5) . ?
Pb1 O1 2.338(5) . ?
Pb1 O6 2.463(6) . ?
O2 C2 1.280(8) . ?
O1 C1 1.287(7) . ?
C1 C7 1.410(9) . ?
C1 C2 1.456(8) . ?
C2 C3 1.398(9) . ?
C7 C6 1.387(11) . ?
C7 H7 0.9300 . ?
C3 C4 1.376(12) . ?
C3 H3 0.9300 . ?
C4 C5 1.395(14) . ?
C4 H4 0.9300 . ?
C5 C6 1.322(15) . ?
C5 H5 0.9300 . ?
S1 O5 1.423(5) . ?
S1 O4 1.437(6) . ?
S1 O3 1.442(6) . ?
S1 C8 1.803(7) . ?
F1 C8 1.300(10) . ?
F2 C8 1.312(11) . ?
C8 F3 1.315(12) . ?
C6 H6 0.9300 . ?
O6 H61 0.85(2) . ?
O6 H62 0.86(2) . ?
